data_7045556
loop_
_publ_author_name
'Zhu, Xiancui'
'Li, Yang'
'Guo, Dianjun'
'Wang, Shaowu'
'Wei, Yun'
'Zhou, Shuangliu'

_publ_section_title
;
 Versatile reactivities of rare-earth metal dialkyl complexes supported by
 a neutral pyrrolyl-functionalized \b-diketiminato ligand.
;
_journal_issue 11
_journal_name_full 'Dalton transactions (Cambridge, England : 2003)'
_journal_page_first 3947
_journal_page_last 3957
_journal_paper_doi 10.1039/c7dt04410k
_journal_volume 47
_journal_year 2018
_chemical_formula_moiety 'C37 H66 Dy N3 O Si2'
_chemical_formula_sum 'C37 H66 Dy N3 O Si2'
_chemical_formula_weight 787.60
_space_group_crystal_system monoclinic
_space_group_IT_number 14
_space_group_name_Hall '-P 2ybc'
_space_group_name_H-M_alt 'P 1 21/c 1'
_symmetry_space_group_name_Hall '-P 2ybc'
_symmetry_space_group_name_H-M 'P 1 21/c 1'
_atom_sites_solution_hydrogens geom
_audit_creation_date 2018-01-29
_audit_creation_method
;
Olex2 1.2
(compiled 2017.08.10 svn.r3458 for OlexSys, GUI svn.r5381)
;
_audit_update_record
;
2018-01-30 deposited with the CCDC.
2018-02-06 downloaded from the CCDC.
;
_cell_angle_alpha 90
_cell_angle_beta 116.3780(10)
_cell_angle_gamma 90
_cell_formula_units_Z 8
_cell_length_a 23.352(2)
_cell_length_b 19.347(2)
_cell_length_c 21.045(2)
_cell_measurement_reflns_used 9878
_cell_measurement_temperature 293(2)
_cell_measurement_theta_max 27.54
_cell_measurement_theta_min 2.21
_cell_volume 8518.0(14)
_computing_cell_refinement 'Bruker SMART'
_computing_data_collection 'Bruker SMART'
_computing_data_reduction 'Bruker SAINT'
_computing_molecular_graphics 'Olex2 (Dolomanov et al., 2009)'
_computing_publication_material 'Olex2 (Dolomanov et al., 2009)'
_computing_structure_refinement 'ShelXL (Sheldrick, 2015)'
_computing_structure_solution 'Bruker SHELXTL'
_diffrn_ambient_temperature 293.15
_diffrn_measured_fraction_theta_full 0.998
_diffrn_measured_fraction_theta_max 0.997
_diffrn_measurement_device_type 'CCD area detector'
_diffrn_measurement_method 'phi and omega scans'
_diffrn_radiation_type MoK\a
_diffrn_radiation_wavelength 0.71073
_diffrn_reflns_av_R_equivalents 0.0351
_diffrn_reflns_av_unetI/netI 0.0340
_diffrn_reflns_Laue_measured_fraction_full 0.998
_diffrn_reflns_Laue_measured_fraction_max 0.997
_diffrn_reflns_limit_h_max 28
_diffrn_reflns_limit_h_min -27
_diffrn_reflns_limit_k_max 23
_diffrn_reflns_limit_k_min -23
_diffrn_reflns_limit_l_max 25
_diffrn_reflns_limit_l_min -25
_diffrn_reflns_number 64770
_diffrn_reflns_point_group_measured_fraction_full 0.998
_diffrn_reflns_point_group_measured_fraction_max 0.997
_diffrn_reflns_theta_full 25.242
_diffrn_reflns_theta_max 26.000
_diffrn_reflns_theta_min 1.434
_exptl_absorpt_coefficient_mu 1.839
_exptl_absorpt_correction_T_max 0.7700
_exptl_absorpt_correction_T_min 0.7214
_exptl_absorpt_correction_type multi-scan
_exptl_crystal_colour colourless
_exptl_crystal_density_diffrn 1.228
_exptl_crystal_description block
_exptl_crystal_F_000 3288
_exptl_crystal_size_max 0.19
_exptl_crystal_size_mid 0.17
_exptl_crystal_size_min 0.15
_refine_diff_density_max 1.206
_refine_diff_density_min -0.488
_refine_diff_density_rms 0.063
_refine_ls_extinction_method none
_refine_ls_goodness_of_fit_ref 1.029
_refine_ls_hydrogen_treatment constr
_refine_ls_matrix_type full
_refine_ls_number_parameters 906
_refine_ls_number_reflns 16689
_refine_ls_number_restraints 41
_refine_ls_restrained_S_all 1.031
_refine_ls_R_factor_all 0.0548
_refine_ls_R_factor_gt 0.0312
_refine_ls_shift/su_max 0.000
_refine_ls_shift/su_mean 0.000
_refine_ls_structure_factor_coef Fsqd
_refine_ls_weighting_details 'w=1/[\s^2^(Fo^2^)+(0.0297P)^2^+6.6455P] where P=(Fo^2^+2Fc^2^)/3'
_refine_ls_weighting_scheme calc
_refine_ls_wR_factor_gt 0.0688
_refine_ls_wR_factor_ref 0.0803
_reflns_Friedel_coverage 0.000
_reflns_number_gt 12257
_reflns_number_total 16689
_reflns_threshold_expression 'I > 2\s(I)'
_cod_data_source_file c7dt04410k2.cif
_cod_data_source_block 1b
_cod_depositor_comments 'Adding full bibliography for 7045551--7045564.cif.'
_cod_original_cell_volume 8517.9(15)
_cod_database_code 7045556
_shelx_shelxl_version_number 2018/1
_shelx_space_group_comment
;
The symmetry employed for this shelxl refinement is uniquely defined
by the following loop, which should always be used as a source of
symmetry information in preference to the above space-group names.
They are only intended as comments.
;
_shelx_estimated_absorpt_t_max 0.770
_shelx_estimated_absorpt_t_min 0.721
_olex2_refinement_description
;
1. Fixed Uiso
 At 1.2 times of:
  All C(H) groups, All C(H,H) groups, All C(H,H,H,H) groups
 At 1.5 times of:
  All C(H,H,H) groups
2. Restrained distances
 C67-Si4 \\sim C67'-Si4'
 with sigma of 0.02
 Si4-C68 \\sim Si4-C69 \\sim Si4-C70 \\sim Si4'-C68' \\sim Si4'-C69' \\sim
Si4'-C70'
 with sigma of 0.02
 C68'-C69' \\sim C69'-C70' \\sim C70'-C68'
 with sigma of 0.02
 C34-C35 \\sim C34-C35'
 with sigma of 0.02
 C35-C36' \\sim C35'-C36
 with sigma of 0.02
 C36'-C37 \\sim C36-C37
 with sigma of 0.02
 C71-C72' \\sim C71-C72
 with sigma of 0.02
 C73-C74 \\sim C73'-C74
 with sigma of 0.02
 C68-C69 \\sim C69-C70 \\sim C70-C68
 with sigma of 0.02
3. Rigid bond restraints
 C68, C69, C70, C68', C69', C70'
 with sigma for 1-2 distances of 0.01 and sigma for 1-3 distances of 0.02
 Si4', C68'
 with sigma for 1-2 distances of 0.01 and sigma for 1-3 distances of 0.02
 Si4', C67'
 with sigma for 1-2 distances of 0.01 and sigma for 1-3 distances of 0.02
 Dy2, C67'
 with sigma for 1-2 distances of 0.01 and sigma for 1-3 distances of 0.02
4. Uiso/Uaniso restraints and constraints
C68 \\sim C69 \\sim C70 \\sim C68' \\sim C69' \\sim C70': within 2A with sigma
of 0.01 and sigma for terminal atoms of 0.02
5. Others
 Sof(C67')=Sof(H67C)=Sof(H67D)=Sof(C68')=Sof(H68D)=Sof(H68E)=Sof(H68F)=
 Sof(C69')=Sof(H69D)=Sof(H69E)=Sof(H69F)=Sof(C70')=Sof(H70D)=Sof(H70E)=
 Sof(H70F)=Sof(Si4')=1-FVAR(1)
 Sof(C67)=Sof(H67A)=Sof(H67B)=Sof(C68)=Sof(H68A)=Sof(H68B)=Sof(H68C)=Sof(C69)=
 Sof(H69A)=Sof(H69B)=Sof(H69C)=Sof(C70)=Sof(H70A)=Sof(H70B)=Sof(H70C)=Sof(Si4)=
 FVAR(1)
 Fixed Sof: H34A(0.5) H34B(0.5) H34C(0.5) H34D(0.5) H37A(0.5) H37B(0.5)
 H37C(0.5) H37D(0.5) C35(0.5) H35A(0.5) H35B(0.5) C36(0.5) H36A(0.5) H36B(0.5)
 C35'(0.5) H35C(0.5) H35D(0.5) C36'(0.5) H36C(0.5) H36D(0.5) H71A(0.5)
 H71B(0.5) H71C(0.5) H71D(0.5) H74A(0.5) H74B(0.5) H74C(0.5) H74D(0.5) C72(0.5)
 H72A(0.5) H72B(0.5) C73(0.5) H73A(0.5) H73B(0.5) C72'(0.5) H72C(0.5) H72D(0.5)
 C73'(0.5) H73C(0.5) H73D(0.5)
6.a Ternary CH refined with riding coordinates:
 C2(H2), C10(H10), C39(H39), C47(H47)
6.b Secondary CH2 refined with riding coordinates:
 C18(H18A,H18B), C19(H19A,H19B), C26(H26A,H26B), C30(H30A,H30B), C55(H55A,
 H55B), C56(H56A,H56B), C63(H63A,H63B), C67(H67A,H67B), C67'(H67C,H67D),
 C34(H34A,H34B), C34(H34C,H34D), C37(H37A,H37B), C37(H37C,H37D), C35(H35A,H35B),
  C36(H36A,H36B), C35'(H35C,H35D), C36'(H36C,H36D), C71(H71A,H71B), C71(H71C,
 H71D), C74(H74A,H74B), C74(H74C,H74D), C72(H72A,H72B), C73(H73A,H73B),
 C72'(H72C,H72D), C73'(H73C,H73D)
6.c Aromatic/amide H refined with riding coordinates:
 C5(H5), C6(H6), C7(H7), C15(H15), C22(H22), C23(H23), C42(H42), C43(H43),
 C44(H44), C52(H52), C59(H59), C60(H60)
6.d Idealised Me refined as rotating group:
 C1(H1A,H1B,H1C), C3(H3A,H3B,H3C), C11(H11A,H11B,H11C), C12(H12A,H12B,H12C),
 C13(H13A,H13B,H13C), C17(H17A,H17B,H17C), C20(H20A,H20B,H20C), C25(H25A,H25B,
 H25C), C27(H27A,H27B,H27C), C28(H28A,H28B,H28C), C29(H29A,H29B,H29C), C31(H31A,
 H31B,H31C), C32(H32A,H32B,H32C), C33(H33A,H33B,H33C), C38(H38A,H38B,H38C),
 C40(H40A,H40B,H40C), C48(H48A,H48B,H48C), C49(H49A,H49B,H49C), C50(H50A,H50B,
 H50C), C54(H54A,H54B,H54C), C57(H57A,H57B,H57C), C62(H62A,H62B,H62C), C64(H64A,
 H64B,H64C), C65(H65A,H65B,H65C), C66(H66A,H66B,H66C), C68(H68A,H68B,H68C),
 C69(H69A,H69B,H69C), C70(H70A,H70B,H70C), C68'(H68D,H68E,H68F), C69'(H69D,H69E,
 H69F), C70'(H70D,H70E,H70F)
;
_olex2_submission_special_instructions 'No special instructions were received'

loop_
_space_group_symop_operation_xyz
'x, y, z'
'-x, y+1/2, -z+1/2'
'-x, -y, -z'
'x, -y-1/2, z-1/2'

loop_
_atom_site_label
_atom_site_type_symbol
_atom_site_fract_x
_atom_site_fract_y
_atom_site_fract_z
_atom_site_U_iso_or_equiv
_atom_site_adp_type
_atom_site_occupancy
_atom_site_site_symmetry_order
_atom_site_calc_flag
_atom_site_refinement_flags_posn
_atom_site_refinement_flags_adp
_atom_site_refinement_flags_occupancy
_atom_site_disorder_assembly
_atom_site_disorder_group
C1 C 0.5498(3) 0.7930(4) 0.5932(5) 0.176(4) Uani 1 1 d . . . . .
H1A H 0.572098 0.813444 0.568985 0.264 Uiso 1 1 calc GR . . . .
H1B H 0.568769 0.749126 0.612533 0.264 Uiso 1 1 calc GR . . . .
H1C H 0.552717 0.822953 0.630854 0.264 Uiso 1 1 calc GR . . . .
C2 C 0.4804(3) 0.7827(2) 0.5415(3) 0.0860(15) Uani 1 1 d . . . . .
H2 H 0.478777 0.748317 0.506513 0.103 Uiso 1 1 calc R . . . .
C3 C 0.4454(3) 0.7529(3) 0.5806(3) 0.1009(18) Uani 1 1 d . . . . .
H3A H 0.448312 0.784304 0.617210 0.151 Uiso 1 1 calc GR . . . .
H3B H 0.464328 0.709439 0.601468 0.151 Uiso 1 1 calc GR . . . .
H3C H 0.401300 0.745883 0.548018 0.151 Uiso 1 1 calc GR . . . .
C4 C 0.4502(2) 0.8485(2) 0.5016(2) 0.0645(11) Uani 1 1 d . . . . .
C5 C 0.4411(2) 0.9046(2) 0.5378(3) 0.0775(13) Uani 1 1 d . . . . .
H5 H 0.451201 0.900206 0.585633 0.093 Uiso 1 1 calc R . . . .
C6 C 0.4175(2) 0.9663(3) 0.5038(3) 0.0890(16) Uani 1 1 d . . . . .
H6 H 0.410822 1.002744 0.528579 0.107 Uiso 1 1 calc R . . . .
C7 C 0.4039(2) 0.9747(2) 0.4340(3) 0.0838(15) Uani 1 1 d . . . . .
H7 H 0.389462 1.017366 0.412407 0.101 Uiso 1 1 calc R . . . .
C8 C 0.41120(19) 0.9206(2) 0.3950(2) 0.0661(11) Uani 1 1 d . . . . .
C9 C 0.43346(17) 0.85686(18) 0.4290(2) 0.0535(9) Uani 1 1 d . . . . .
C10 C 0.3973(2) 0.9322(2) 0.3175(3) 0.0828(15) Uani 1 1 d . . . . .
H10 H 0.404443 0.888367 0.298742 0.099 Uiso 1 1 calc R . . . .
C11 C 0.4402(3) 0.9869(4) 0.3082(3) 0.154(3) Uani 1 1 d . . . . .
H11A H 0.430366 0.990662 0.258977 0.231 Uiso 1 1 calc GR . . . .
H11B H 0.484156 0.973853 0.335003 0.231 Uiso 1 1 calc GR . . . .
H11C H 0.433004 1.030713 0.324981 0.231 Uiso 1 1 calc GR . . . .
C12 C 0.3293(3) 0.9539(4) 0.2723(3) 0.134(3) Uani 1 1 d . . . . .
H12A H 0.301004 0.916824 0.269664 0.202 Uiso 1 1 calc GR . . . .
H12B H 0.323809 0.964994 0.225463 0.202 Uiso 1 1 calc GR . . . .
H12C H 0.319625 0.993811 0.292897 0.202 Uiso 1 1 calc GR . . . .
C13 C 0.5444(2) 0.8412(2) 0.4126(3) 0.0964(18) Uani 1 1 d . . . . .
H13A H 0.558763 0.842977 0.462929 0.145 Uiso 1 1 calc GR . . . .
H13B H 0.530192 0.886280 0.392651 0.145 Uiso 1 1 calc GR . . . .
H13C H 0.578937 0.826640 0.402723 0.145 Uiso 1 1 calc GR . . . .
C14 C 0.48949(18) 0.7903(2) 0.3799(2) 0.0593(10) Uani 1 1 d . . . . .
C15 C 0.49925(19) 0.7363(2) 0.3416(2) 0.0601(10) Uani 1 1 d . . . . .
H15 H 0.533098 0.742653 0.330258 0.072 Uiso 1 1 calc R . . . .
C16 C 0.46584(17) 0.67445(18) 0.31791(19) 0.0499(9) Uani 1 1 d . . . . .
C17 C 0.4930(2) 0.6260(2) 0.2811(2) 0.0676(11) Uani 1 1 d . . . . .
H17A H 0.513901 0.587833 0.311823 0.101 Uiso 1 1 calc GR . . . .
H17B H 0.523301 0.650612 0.270295 0.101 Uiso 1 1 calc GR . . . .
H17C H 0.458954 0.609094 0.238009 0.101 Uiso 1 1 calc GR . . . .
C18 C 0.38938(18) 0.58744(18) 0.3116(2) 0.0554(9) Uani 1 1 d . . . . .
H18A H 0.397024 0.569076 0.273197 0.066 Uiso 1 1 calc R . . . .
H18B H 0.343496 0.589267 0.295415 0.066 Uiso 1 1 calc R . . . .
C19 C 0.41828(19) 0.5383(2) 0.3746(2) 0.0614(10) Uani 1 1 d . . . . .
H19A H 0.414841 0.559407 0.414564 0.074 Uiso 1 1 calc R . . . .
H19B H 0.393067 0.496252 0.362761 0.074 Uiso 1 1 calc R . . . .
C20 C 0.5306(2) 0.6085(2) 0.4945(2) 0.0798(14) Uani 1 1 d . . . . .
H20A H 0.572375 0.620931 0.530143 0.120 Uiso 1 1 calc GR . . . .
H20B H 0.504617 0.594142 0.516873 0.120 Uiso 1 1 calc GR . . . .
H20C H 0.511259 0.647645 0.464592 0.120 Uiso 1 1 calc GR . . . .
C21 C 0.5362(2) 0.5506(2) 0.4508(2) 0.0622(11) Uani 1 1 d . . . . .
C22 C 0.5894(2) 0.5180(2) 0.4554(3) 0.0746(13) Uani 1 1 d . . . . .
H22 H 0.631187 0.527822 0.488047 0.090 Uiso 1 1 calc R . . . .
C23 C 0.5708(2) 0.4670(2) 0.4025(3) 0.0779(13) Uani 1 1 d . . . . .
H23 H 0.597964 0.437730 0.393515 0.094 Uiso 1 1 calc R . . . .
C24 C 0.5061(2) 0.4682(2) 0.3669(2) 0.0659(11) Uani 1 1 d . . . . .
C25 C 0.4614(2) 0.4246(2) 0.3072(3) 0.0910(16) Uani 1 1 d . . . . .
H25A H 0.438483 0.453170 0.266374 0.137 Uiso 1 1 calc GR . . . .
H25B H 0.431658 0.402424 0.320687 0.137 Uiso 1 1 calc GR . . . .
H25C H 0.485185 0.390230 0.296164 0.137 Uiso 1 1 calc GR . . . .
C26 C 0.2636(2) 0.7135(3) 0.2211(2) 0.0809(14) Uani 1 1 d . . . . .
H26A H 0.249057 0.666214 0.218940 0.097 Uiso 1 1 calc R . . . .
H26B H 0.227547 0.742600 0.214548 0.097 Uiso 1 1 calc R . . . .
C27 C 0.2008(3) 0.7425(4) 0.0593(3) 0.138(3) Uani 1 1 d . . . . .
H27A H 0.172819 0.703323 0.048773 0.207 Uiso 1 1 calc GR . . . .
H27B H 0.211446 0.750238 0.020758 0.207 Uiso 1 1 calc GR . . . .
H27C H 0.179857 0.782633 0.065815 0.207 Uiso 1 1 calc GR . . . .
C28 C 0.3132(3) 0.6475(3) 0.1227(3) 0.0994(17) Uani 1 1 d . . . . .
H28A H 0.354086 0.639243 0.162060 0.149 Uiso 1 1 calc GR . . . .
H28B H 0.318566 0.655663 0.080718 0.149 Uiso 1 1 calc GR . . . .
H28C H 0.286215 0.607923 0.115648 0.149 Uiso 1 1 calc GR . . . .
C29 C 0.3319(3) 0.7990(3) 0.1552(4) 0.137(3) Uani 1 1 d . . . . .
H29A H 0.314218 0.840839 0.163599 0.206 Uiso 1 1 calc GR . . . .
H29B H 0.338520 0.804307 0.113633 0.206 Uiso 1 1 calc GR . . . .
H29C H 0.372004 0.789375 0.195352 0.206 Uiso 1 1 calc GR . . . .
C30 C 0.31516(17) 0.65950(19) 0.4182(2) 0.0549(9) Uani 1 1 d . . . . .
H30A H 0.350102 0.626766 0.439037 0.066 Uiso 1 1 calc R . . . .
H30B H 0.318365 0.689451 0.456642 0.066 Uiso 1 1 calc R . . . .
C31 C 0.2379(3) 0.5330(3) 0.3378(3) 0.112(2) Uani 1 1 d . . . . .
H31A H 0.232725 0.548922 0.292373 0.167 Uiso 1 1 calc GR . . . .
H31B H 0.202040 0.504637 0.331661 0.167 Uiso 1 1 calc GR . . . .
H31C H 0.276496 0.506495 0.360152 0.167 Uiso 1 1 calc GR . . . .
C32 C 0.1690(2) 0.6627(3) 0.3459(3) 0.0938(16) Uani 1 1 d . . . . .
H32A H 0.170050 0.701730 0.374558 0.141 Uiso 1 1 calc GR . . . .
H32B H 0.131678 0.635473 0.336048 0.141 Uiso 1 1 calc GR . . . .
H32C H 0.167857 0.678638 0.302107 0.141 Uiso 1 1 calc GR . . . .
C33 C 0.2351(3) 0.5735(3) 0.4741(3) 0.0980(17) Uani 1 1 d . . . . .
H33A H 0.271551 0.545018 0.501350 0.147 Uiso 1 1 calc GR . . . .
H33B H 0.196865 0.546316 0.458598 0.147 Uiso 1 1 calc GR . . . .
H33C H 0.233302 0.611069 0.502895 0.147 Uiso 1 1 calc GR . . . .
C38 C 0.0725(3) 0.0329(4) 0.1502(4) 0.164(4) Uani 1 1 d . . . . .
H38A H 0.052544 -0.007673 0.123259 0.246 Uiso 1 1 calc GR . . . .
H38B H 0.040997 0.068439 0.140402 0.246 Uiso 1 1 calc GR . . . .
H38C H 0.091695 0.022051 0.199898 0.246 Uiso 1 1 calc GR . . . .
C39 C 0.1223(2) 0.0575(2) 0.1304(3) 0.0861(15) Uani 1 1 d . . . . .
H39 H 0.140697 0.099339 0.158356 0.103 Uiso 1 1 calc R . . . .
C40 C 0.1753(3) 0.0042(4) 0.1546(4) 0.153(3) Uani 1 1 d . . . . .
H40A H 0.195926 0.002135 0.205472 0.229 Uiso 1 1 calc GR . . . .
H40B H 0.206035 0.017009 0.137922 0.229 Uiso 1 1 calc GR . . . .
H40C H 0.157656 -0.040203 0.135745 0.229 Uiso 1 1 calc GR . . . .
C41 C 0.09660(18) 0.0782(2) 0.0527(3) 0.0674(12) Uani 1 1 d . . . . .
C42 C 0.1035(2) 0.0353(2) 0.0038(3) 0.0907(17) Uani 1 1 d . . . . .
H42 H 0.124078 -0.006931 0.019069 0.109 Uiso 1 1 calc R . . . .
C43 C 0.0814(3) 0.0529(3) -0.0656(3) 0.0988(18) Uani 1 1 d . . . . .
H43 H 0.087759 0.023468 -0.096793 0.119 Uiso 1 1 calc R . . . .
C44 C 0.0498(2) 0.1140(3) -0.0893(3) 0.0835(14) Uani 1 1 d . . . . .
H44 H 0.034077 0.125509 -0.136978 0.100 Uiso 1 1 calc R . . . .
C45 C 0.04057(19) 0.1593(2) -0.0434(2) 0.0633(11) Uani 1 1 d . . . . .
C46 C 0.06475(16) 0.14181(18) 0.0281(2) 0.0538(9) Uani 1 1 d . . . . .
C47 C 0.0035(2) 0.2257(2) -0.0731(2) 0.0733(12) Uani 1 1 d . . . . .
H47 H -0.002400 0.248685 -0.034989 0.088 Uiso 1 1 calc R . . . .
C48 C 0.0398(3) 0.2749(3) -0.0988(3) 0.1015(18) Uani 1 1 d . . . . .
H48A H 0.080706 0.285272 -0.060358 0.152 Uiso 1 1 calc GR . . . .
H48B H 0.015767 0.316904 -0.115523 0.152 Uiso 1 1 calc GR . . . .
H48C H 0.045621 0.253679 -0.136723 0.152 Uiso 1 1 calc GR . . . .
C49 C -0.0629(2) 0.2118(3) -0.1344(3) 0.1070(18) Uani 1 1 d . . . . .
H49A H -0.058264 0.191446 -0.173406 0.160 Uiso 1 1 calc GR . . . .
H49B H -0.085886 0.254598 -0.149281 0.160 Uiso 1 1 calc GR . . . .
H49C H -0.086071 0.180785 -0.118640 0.160 Uiso 1 1 calc GR . . . .
C50 C -0.04763(19) 0.1433(2) 0.0439(3) 0.0798(14) Uani 1 1 d . . . . .
H50A H -0.075381 0.162882 -0.001324 0.120 Uiso 1 1 calc GR . . . .
H50B H -0.071436 0.134751 0.070370 0.120 Uiso 1 1 calc GR . . . .
H50C H -0.030299 0.100544 0.036913 0.120 Uiso 1 1 calc GR . . . .
C51 C 0.00667(18) 0.19347(19) 0.0847(2) 0.0572(10) Uani 1 1 d . . . . .
C52 C -0.00465(19) 0.2411(2) 0.1271(2) 0.0621(11) Uani 1 1 d . . . . .
H52 H -0.039848 0.231083 0.135074 0.075 Uiso 1 1 calc R . . . .
C53 C 0.02774(18) 0.3015(2) 0.1597(2) 0.0556(10) Uani 1 1 d . . . . .
C54 C -0.0019(2) 0.3419(2) 0.1997(3) 0.0811(14) Uani 1 1 d . . . . .
H54A H 0.031256 0.358894 0.243401 0.122 Uiso 1 1 calc GR . . . .
H54B H -0.029894 0.312226 0.209632 0.122 Uiso 1 1 calc GR . . . .
H54C H -0.025906 0.380173 0.171205 0.122 Uiso 1 1 calc GR . . . .
C55 C 0.10535(19) 0.3923(2) 0.1819(2) 0.0642(11) Uani 1 1 d . . . . .
H55A H 0.151407 0.391053 0.199387 0.077 Uiso 1 1 calc R . . . .
H55B H 0.096607 0.403192 0.221732 0.077 Uiso 1 1 calc R . . . .
C56 C 0.0787(2) 0.4499(2) 0.1275(3) 0.0717(12) Uani 1 1 d . . . . .
H56A H 0.103704 0.491300 0.147239 0.086 Uiso 1 1 calc R . . . .
H56B H 0.084206 0.437034 0.086034 0.086 Uiso 1 1 calc R . . . .
C57 C 0.0317(3) 0.5461(3) 0.2072(3) 0.110(2) Uani 1 1 d . . . . .
H57A H 0.007209 0.578906 0.219154 0.165 Uiso 1 1 calc GR . . . .
H57B H 0.064803 0.569846 0.200627 0.165 Uiso 1 1 calc GR . . . .
H57C H 0.050649 0.513048 0.244882 0.165 Uiso 1 1 calc GR . . . .
C58 C -0.0108(3) 0.5098(2) 0.1406(3) 0.0788(13) Uani 1 1 d . . . . .
C59 C -0.0751(3) 0.5121(3) 0.1019(3) 0.0968(17) Uani 1 1 d . . . . .
H59 H -0.103064 0.537918 0.112927 0.116 Uiso 1 1 calc R . . . .
C60 C -0.0926(3) 0.4694(3) 0.0424(3) 0.0920(16) Uani 1 1 d . . . . .
H60 H -0.133908 0.461563 0.007481 0.110 Uiso 1 1 calc R . . . .
C61 C -0.0383(2) 0.4416(2) 0.0450(2) 0.0696(12) Uani 1 1 d . . . . .
C62 C -0.0298(3) 0.3938(2) -0.0059(3) 0.0902(15) Uani 1 1 d . . . . .
H62A H -0.070812 0.383297 -0.044244 0.135 Uiso 1 1 calc GR . . . .
H62B H -0.009867 0.351877 0.018114 0.135 Uiso 1 1 calc GR . . . .
H62C H -0.003377 0.415493 -0.024372 0.135 Uiso 1 1 calc GR . . . .
C63 C 0.18298(18) 0.34487(19) 0.0720(2) 0.0565(10) Uani 1 1 d . . . . .
H63A H 0.180481 0.322785 0.029501 0.068 Uiso 1 1 calc R . . . .
H63B H 0.149005 0.378960 0.056442 0.068 Uiso 1 1 calc R . . . .
C64 C 0.3273(2) 0.3334(3) 0.1554(3) 0.0994(17) Uani 1 1 d . . . . .
H64A H 0.325151 0.313170 0.195978 0.149 Uiso 1 1 calc GR . . . .
H64B H 0.366478 0.358789 0.170500 0.149 Uiso 1 1 calc GR . . . .
H64C H 0.325824 0.297503 0.123226 0.149 Uiso 1 1 calc GR . . . .
C65 C 0.2596(3) 0.4577(3) 0.1769(3) 0.121(2) Uani 1 1 d . . . . .
H65A H 0.224033 0.488685 0.155175 0.182 Uiso 1 1 calc GR . . . .
H65B H 0.298781 0.483539 0.194291 0.182 Uiso 1 1 calc GR . . . .
H65C H 0.257020 0.433984 0.215539 0.182 Uiso 1 1 calc GR . . . .
C66 C 0.2739(3) 0.4424(3) 0.0422(3) 0.116(2) Uani 1 1 d . . . . .
H66A H 0.276350 0.410643 0.008448 0.174 Uiso 1 1 calc GR . . . .
H66B H 0.313630 0.466868 0.065608 0.174 Uiso 1 1 calc GR . . . .
H66C H 0.239898 0.474740 0.018115 0.174 Uiso 1 1 calc GR . . . .
C67 C 0.2275(8) 0.2533(12) 0.2568(9) 0.097(8) Uani 0.492(7) 1 d D . P A 1
H67A H 0.268007 0.241202 0.257284 0.117 Uiso 0.492(7) 1 calc R . P A 1
H67B H 0.231928 0.301076 0.272236 0.117 Uiso 0.492(7) 1 calc R . P A 1
C68 C 0.1430(7) 0.1979(11) 0.3170(16) 0.197(9) Uani 0.492(7) 1 d D U P A 1
H68A H 0.130441 0.240426 0.330664 0.295 Uiso 0.492(7) 1 calc GR . P A 1
H68B H 0.139689 0.160807 0.345572 0.295 Uiso 0.492(7) 1 calc GR . P A 1
H68C H 0.115503 0.188651 0.267954 0.295 Uiso 0.492(7) 1 calc GR . P A 1
C69 C 0.2752(10) 0.2469(13) 0.4181(10) 0.177(8) Uani 0.492(7) 1 d D U P A 1
H69A H 0.289890 0.291186 0.410829 0.265 Uiso 0.492(7) 1 calc GR . P A 1
H69B H 0.311255 0.218246 0.445892 0.265 Uiso 0.492(7) 1 calc GR . P A 1
H69C H 0.249282 0.252861 0.442559 0.265 Uiso 0.492(7) 1 calc GR . P A 1
C70 C 0.2589(7) 0.1170(5) 0.3346(6) 0.146(7) Uani 0.492(7) 1 d D U P A 1
H70A H 0.233190 0.092861 0.291374 0.219 Uiso 0.492(7) 1 calc GR . P A 1
H70B H 0.258067 0.092527 0.373905 0.219 Uiso 0.492(7) 1 calc GR . P A 1
H70C H 0.302098 0.119875 0.340831 0.219 Uiso 0.492(7) 1 calc GR . P A 1
C67' C 0.2317(9) 0.2569(9) 0.2587(7) 0.071(6) Uani 0.508(7) 1 d D U P A 2
H67C H 0.264663 0.224621 0.262018 0.085 Uiso 0.508(7) 1 calc R . P A 2
H67D H 0.251380 0.302283 0.267870 0.085 Uiso 0.508(7) 1 calc R . P A 2
C68' C 0.1623(8) 0.1605(8) 0.3171(17) 0.211(10) Uani 0.508(7) 1 d D U P A 2
H68D H 0.125025 0.166204 0.272695 0.316 Uiso 0.508(7) 1 calc GR . P A 2
H68E H 0.149753 0.156185 0.354599 0.316 Uiso 0.508(7) 1 calc GR . P A 2
H68F H 0.184830 0.119530 0.315344 0.316 Uiso 0.508(7) 1 calc GR . P A 2
C69' C 0.1749(6) 0.3110(7) 0.3525(6) 0.140(6) Uani 0.508(7) 1 d D U P A 2
H69D H 0.202410 0.350781 0.366248 0.209 Uiso 0.508(7) 1 calc GR . P A 2
H69E H 0.164373 0.298711 0.390250 0.209 Uiso 0.508(7) 1 calc GR . P A 2
H69F H 0.136492 0.321579 0.310634 0.209 Uiso 0.508(7) 1 calc GR . P A 2
C70' C 0.2901(8) 0.2194(11) 0.4182(9) 0.152(6) Uani 0.508(7) 1 d D U P A 2
H70D H 0.310339 0.178477 0.411957 0.227 Uiso 0.508(7) 1 calc GR . P A 2
H70E H 0.278681 0.212394 0.456236 0.227 Uiso 0.508(7) 1 calc GR . P A 2
H70F H 0.319082 0.257708 0.429242 0.227 Uiso 0.508(7) 1 calc GR . P A 2
Dy1 Dy 0.34136(2) 0.73122(2) 0.34160(2) 0.04542(6) Uani 1 1 d . . . . .
Dy2 Dy 0.15488(2) 0.25777(2) 0.13498(2) 0.04679(6) Uani 1 1 d . U . . .
N1 N 0.43681(13) 0.79891(14) 0.38838(16) 0.0504(7) Uani 1 1 d . . . . .
N2 N 0.41504(13) 0.65787(14) 0.32749(15) 0.0477(7) Uani 1 1 d . . . . .
N3 N 0.48477(15) 0.51990(16) 0.39646(17) 0.0559(8) Uani 1 1 d . . . . .
N4 N 0.06098(13) 0.19037(15) 0.07816(16) 0.0502(7) Uani 1 1 d . . . . .
N5 N 0.07969(14) 0.32306(15) 0.15548(16) 0.0516(7) Uani 1 1 d . . . . .
N6 N 0.01171(17) 0.46613(16) 0.1051(2) 0.0646(9) Uani 1 1 d . . . . .
O1 O 0.27010(12) 0.81960(14) 0.35204(14) 0.0628(7) Uani 1 1 d . . . . .
O2 O 0.22762(12) 0.18035(14) 0.11375(15) 0.0638(7) Uani 1 1 d . . . . .
Si1 Si 0.27508(7) 0.72547(7) 0.14184(7) 0.0767(4) Uani 1 1 d . . . . .
Si2 Si 0.24233(6) 0.60870(6) 0.39456(7) 0.0644(3) Uani 1 1 d . . . . .
Si3 Si 0.25788(6) 0.39326(6) 0.10973(8) 0.0730(4) Uani 1 1 d . . . . .
Si4 Si 0.2268(3) 0.2049(3) 0.3304(3) 0.0852(14) Uani 0.492(7) 1 d D . P A 1
Si4' Si 0.2163(3) 0.2381(4) 0.3342(3) 0.0955(15) Uani 0.508(7) 1 d D U P A 2
C34 C 0.2088(2) 0.8430(3) 0.2982(3) 0.0864(15) Uani 1 1 d D . . . .
H34A H 0.180820 0.804213 0.275517 0.104 Uiso 0.5 1 calc R . P B 1
H34B H 0.213901 0.870197 0.262293 0.104 Uiso 0.5 1 calc R . P B 1
H34C H 0.177684 0.805909 0.284808 0.104 Uiso 0.5 1 calc R . P C 2
H34D H 0.212610 0.858140 0.256269 0.104 Uiso 0.5 1 calc R . P C 2
C37 C 0.2765(2) 0.8434(3) 0.4201(3) 0.0842(15) Uani 1 1 d D . . . .
H37A H 0.320483 0.856246 0.450570 0.101 Uiso 0.5 1 calc R . P D 1
H37B H 0.263925 0.807367 0.443389 0.101 Uiso 0.5 1 calc R . P D 1
H37C H 0.311095 0.876630 0.440526 0.101 Uiso 0.5 1 calc R . P E 2
H37D H 0.285554 0.804879 0.452675 0.101 Uiso 0.5 1 calc R . P E 2
C35 C 0.1832(11) 0.8861(15) 0.3385(14) 0.135(13) Uani 0.5 1 d D . P F 1
H35A H 0.163518 0.927520 0.311778 0.162 Uiso 0.5 1 calc R . P F 1
H35B H 0.150841 0.860364 0.345619 0.162 Uiso 0.5 1 calc R . P F 1
C36 C 0.2337(7) 0.9045(7) 0.4052(13) 0.100(6) Uani 0.5 1 d D . P F 1
H36A H 0.218636 0.910021 0.441073 0.120 Uiso 0.5 1 calc R . P F 1
H36B H 0.254845 0.946580 0.402082 0.120 Uiso 0.5 1 calc R . P F 1
C35' C 0.1887(16) 0.9018(13) 0.3298(14) 0.126(12) Uani 0.5 1 d D . P F 2
H35C H 0.142574 0.907275 0.307837 0.152 Uiso 0.5 1 calc R . P F 2
H35D H 0.208422 0.945000 0.326723 0.152 Uiso 0.5 1 calc R . P F 2
C36' C 0.2146(6) 0.8761(7) 0.4066(12) 0.084(4) Uani 0.5 1 d D . P F 2
H36C H 0.220896 0.914230 0.438988 0.100 Uiso 0.5 1 calc R . P F 2
H36D H 0.185785 0.842802 0.411491 0.100 Uiso 0.5 1 calc R . P F 2
C71 C 0.2857(2) 0.1472(3) 0.1645(3) 0.0868(15) Uani 1 1 d D . . . .
H71A H 0.275543 0.107097 0.185235 0.104 Uiso 0.5 1 calc R . P G 1
H71B H 0.310840 0.179074 0.202207 0.104 Uiso 0.5 1 calc R . P G 1
H71C H 0.278044 0.122228 0.199959 0.104 Uiso 0.5 1 calc R . P H 2
H71D H 0.319141 0.181041 0.188081 0.104 Uiso 0.5 1 calc R . P H 2
C74 C 0.2235(2) 0.1725(2) 0.0433(2) 0.0764(13) Uani 1 1 d D . . . .
H74A H 0.238529 0.213833 0.029353 0.092 Uiso 0.5 1 calc R . P I 1
H74B H 0.179808 0.163494 0.008782 0.092 Uiso 0.5 1 calc R . P I 1
H74C H 0.219610 0.217331 0.021166 0.092 Uiso 0.5 1 calc R . P J 2
H74D H 0.186448 0.144926 0.013830 0.092 Uiso 0.5 1 calc R . P J 2
C72 C 0.3219(9) 0.1260(10) 0.1236(12) 0.095(6) Uani 0.5 1 d D . P K 1
H72A H 0.346901 0.084504 0.142990 0.113 Uiso 0.5 1 calc R . P K 1
H72B H 0.349688 0.162694 0.122234 0.113 Uiso 0.5 1 calc R . P K 1
C73 C 0.2652(11) 0.1127(8) 0.049(2) 0.095(6) Uani 0.5 1 d D . P K 1
H73A H 0.279153 0.113504 0.011640 0.114 Uiso 0.5 1 calc R . P K 1
H73B H 0.244019 0.069087 0.047012 0.114 Uiso 0.5 1 calc R . P K 1
C72' C 0.3039(11) 0.0977(8) 0.1199(12) 0.090(5) Uani 0.5 1 d D . P K 2
H72C H 0.349549 0.088689 0.142123 0.108 Uiso 0.5 1 calc R . P K 2
H72D H 0.281139 0.054186 0.112312 0.108 Uiso 0.5 1 calc R . P K 2
C73' C 0.2835(11) 0.1372(9) 0.051(2) 0.101(8) Uani 0.5 1 d D . P K 2
H73C H 0.315754 0.170509 0.054727 0.121 Uiso 0.5 1 calc R . P K 2
H73D H 0.275160 0.106182 0.012005 0.121 Uiso 0.5 1 calc R . P K 2

loop_
_atom_site_aniso_label
_atom_site_aniso_U_11
_atom_site_aniso_U_22
_atom_site_aniso_U_33
_atom_site_aniso_U_23
_atom_site_aniso_U_13
_atom_site_aniso_U_12
C1 0.073(4) 0.193(8) 0.258(10) 0.105(7) 0.070(6) 0.042(5)
C2 0.125(5) 0.069(3) 0.082(3) 0.004(2) 0.062(3) 0.017(3)
C3 0.103(4) 0.098(4) 0.087(4) 0.014(3) 0.029(3) -0.019(3)
C4 0.061(3) 0.061(3) 0.079(3) -0.011(2) 0.039(2) -0.006(2)
C5 0.082(3) 0.076(3) 0.080(3) -0.021(3) 0.040(3) -0.008(3)
C6 0.089(4) 0.063(3) 0.122(5) -0.034(3) 0.053(4) -0.005(3)
C7 0.075(3) 0.051(3) 0.112(4) -0.010(3) 0.030(3) 0.003(2)
C8 0.051(2) 0.051(2) 0.086(3) -0.006(2) 0.020(2) -0.0008(18)
C9 0.040(2) 0.048(2) 0.073(3) -0.0088(18) 0.0261(19) -0.0069(16)
C10 0.087(4) 0.052(2) 0.078(3) 0.003(2) 0.008(3) 0.005(2)
C11 0.124(6) 0.237(9) 0.100(5) 0.009(5) 0.048(4) -0.056(6)
C12 0.079(4) 0.171(6) 0.131(5) 0.067(5) 0.026(4) 0.021(4)
C13 0.062(3) 0.080(3) 0.165(5) -0.027(3) 0.066(3) -0.022(2)
C14 0.050(2) 0.056(2) 0.080(3) 0.003(2) 0.036(2) -0.0030(18)
C15 0.056(2) 0.060(2) 0.079(3) 0.005(2) 0.044(2) 0.0000(19)
C16 0.046(2) 0.055(2) 0.053(2) 0.0098(17) 0.0263(18) 0.0112(17)
C17 0.078(3) 0.068(3) 0.077(3) 0.001(2) 0.052(3) 0.012(2)
C18 0.047(2) 0.051(2) 0.065(3) 0.0024(18) 0.0224(19) 0.0054(17)
C19 0.062(3) 0.051(2) 0.078(3) 0.006(2) 0.037(2) 0.0011(18)
C20 0.105(4) 0.067(3) 0.059(3) 0.004(2) 0.029(3) 0.002(3)
C21 0.065(3) 0.058(2) 0.060(3) 0.014(2) 0.025(2) 0.004(2)
C22 0.060(3) 0.082(3) 0.075(3) 0.019(3) 0.024(2) 0.004(2)
C23 0.073(3) 0.078(3) 0.095(4) 0.023(3) 0.049(3) 0.027(2)
C24 0.080(3) 0.053(2) 0.072(3) 0.008(2) 0.040(3) 0.012(2)
C25 0.107(4) 0.069(3) 0.089(4) -0.012(3) 0.036(3) 0.014(3)
C26 0.066(3) 0.116(4) 0.058(3) 0.000(3) 0.025(2) 0.024(3)
C27 0.109(5) 0.219(8) 0.072(4) 0.036(4) 0.028(4) 0.046(5)
C28 0.138(5) 0.095(4) 0.083(4) 0.006(3) 0.065(4) 0.025(3)
C29 0.181(7) 0.103(5) 0.149(6) -0.024(4) 0.092(6) -0.030(5)
C30 0.053(2) 0.056(2) 0.062(3) 0.0027(18) 0.032(2) -0.0020(17)
C31 0.106(4) 0.097(4) 0.158(6) -0.059(4) 0.082(4) -0.043(3)
C32 0.066(3) 0.104(4) 0.110(4) -0.006(3) 0.038(3) -0.010(3)
C33 0.103(4) 0.093(4) 0.125(5) 0.015(3) 0.076(4) -0.017(3)
C38 0.076(4) 0.207(8) 0.190(7) 0.118(6) 0.042(5) 0.010(4)
C39 0.064(3) 0.063(3) 0.114(4) 0.030(3) 0.023(3) 0.007(2)
C40 0.092(4) 0.145(6) 0.192(7) 0.088(6) 0.037(5) 0.038(4)
C41 0.043(2) 0.052(2) 0.096(3) 0.002(2) 0.021(2) -0.0021(18)
C42 0.062(3) 0.055(3) 0.138(5) -0.019(3) 0.028(3) 0.002(2)
C43 0.081(4) 0.088(4) 0.116(5) -0.045(3) 0.034(4) 0.002(3)
C44 0.083(3) 0.080(3) 0.082(3) -0.019(3) 0.033(3) 0.004(3)
C45 0.053(2) 0.062(2) 0.071(3) -0.008(2) 0.024(2) 0.0021(19)
C46 0.036(2) 0.048(2) 0.072(3) -0.0029(18) 0.0198(19) -0.0028(15)
C47 0.087(3) 0.076(3) 0.053(3) 0.001(2) 0.028(2) 0.016(2)
C48 0.116(5) 0.082(4) 0.091(4) 0.008(3) 0.033(3) -0.006(3)
C49 0.076(4) 0.129(5) 0.094(4) 0.016(4) 0.018(3) 0.017(3)
C50 0.050(3) 0.075(3) 0.113(4) 0.000(3) 0.035(3) -0.011(2)
C51 0.047(2) 0.053(2) 0.074(3) 0.0171(19) 0.029(2) 0.0031(17)
C52 0.051(2) 0.068(3) 0.078(3) 0.016(2) 0.039(2) 0.0011(19)
C53 0.053(2) 0.062(2) 0.060(2) 0.0166(19) 0.032(2) 0.0120(19)
C54 0.084(3) 0.092(3) 0.093(4) 0.009(3) 0.063(3) 0.014(3)
C55 0.057(3) 0.063(3) 0.078(3) -0.005(2) 0.034(2) 0.003(2)
C56 0.076(3) 0.052(2) 0.099(4) -0.002(2) 0.051(3) -0.001(2)
C57 0.128(5) 0.097(4) 0.102(4) -0.022(3) 0.048(4) 0.023(4)
C58 0.090(4) 0.060(3) 0.094(4) -0.001(2) 0.048(3) 0.017(2)
C59 0.093(4) 0.085(4) 0.132(5) 0.008(3) 0.068(4) 0.027(3)
C60 0.075(4) 0.082(4) 0.113(5) 0.011(3) 0.037(3) 0.009(3)
C61 0.080(3) 0.059(3) 0.074(3) 0.012(2) 0.039(3) 0.007(2)
C62 0.120(4) 0.072(3) 0.080(3) 0.004(3) 0.045(3) 0.006(3)
C63 0.062(2) 0.055(2) 0.062(3) -0.0036(18) 0.037(2) -0.0063(18)
C64 0.062(3) 0.115(4) 0.125(5) -0.020(3) 0.045(3) -0.022(3)
C65 0.121(5) 0.107(4) 0.171(6) -0.079(4) 0.097(5) -0.056(4)
C66 0.141(5) 0.094(4) 0.162(6) 0.002(4) 0.113(5) -0.029(4)
C67 0.023(6) 0.19(2) 0.084(12) 0.024(13) 0.027(7) 0.025(9)
C68 0.132(12) 0.29(2) 0.230(14) 0.140(18) 0.135(12) 0.057(13)
C69 0.215(16) 0.24(2) 0.079(9) 0.012(11) 0.066(11) 0.083(13)
C70 0.256(19) 0.096(9) 0.108(10) 0.033(7) 0.101(12) 0.042(10)
C67' 0.103(13) 0.075(9) 0.035(6) 0.000(7) 0.032(6) 0.010(8)
C68' 0.184(16) 0.23(2) 0.236(15) 0.088(19) 0.114(16) -0.029(15)
C69' 0.127(11) 0.240(18) 0.072(8) 0.032(9) 0.063(8) 0.068(11)
C70' 0.133(10) 0.25(2) 0.079(8) 0.066(9) 0.050(7) 0.110(10)
Dy1 0.03851(9) 0.05068(10) 0.04967(11) 0.00306(7) 0.02192(8) 0.00135(7)
Dy2 0.03919(10) 0.05214(10) 0.05168(11) 0.00427(8) 0.02256(8) 0.00013(7)
N1 0.0416(17) 0.0454(17) 0.066(2) 0.0022(14) 0.0252(15) -0.0006(13)
N2 0.0423(17) 0.0477(17) 0.0525(18) 0.0019(13) 0.0206(14) 0.0035(13)
N3 0.057(2) 0.0511(18) 0.060(2) 0.0088(15) 0.0274(17) 0.0051(15)
N4 0.0399(17) 0.0516(17) 0.0582(19) 0.0061(14) 0.0210(15) -0.0013(13)
N5 0.0489(18) 0.0550(18) 0.0550(19) 0.0036(14) 0.0268(15) 0.0062(14)
N6 0.069(2) 0.0508(19) 0.081(3) 0.0060(17) 0.040(2) 0.0101(17)
O1 0.0554(17) 0.0655(17) 0.0647(18) -0.0017(13) 0.0241(14) 0.0127(13)
O2 0.0547(17) 0.0690(17) 0.0705(19) 0.0012(14) 0.0304(15) 0.0102(13)
Si1 0.0796(9) 0.0910(9) 0.0548(7) 0.0056(6) 0.0255(7) 0.0153(7)
Si2 0.0634(7) 0.0593(7) 0.0854(9) -0.0093(6) 0.0466(7) -0.0140(5)
Si3 0.0776(9) 0.0647(7) 0.1007(10) -0.0204(7) 0.0612(8) -0.0247(6)
Si4 0.097(3) 0.101(3) 0.074(2) 0.024(2) 0.053(2) 0.036(2)
Si4' 0.090(3) 0.136(5) 0.063(2) 0.024(3) 0.0372(19) 0.024(3)
C34 0.069(3) 0.095(4) 0.082(3) 0.013(3) 0.023(3) 0.027(3)
C37 0.073(3) 0.094(4) 0.086(4) -0.023(3) 0.036(3) 0.013(3)
C35 0.073(12) 0.16(2) 0.16(3) -0.026(19) 0.044(16) 0.074(12)
C36 0.100(11) 0.076(10) 0.135(15) -0.033(11) 0.063(12) 0.003(8)
C35' 0.17(3) 0.115(14) 0.11(2) 0.049(15) 0.069(18) 0.063(14)
C36' 0.069(9) 0.077(9) 0.107(11) -0.007(10) 0.042(9) 0.013(7)
C71 0.064(3) 0.098(4) 0.093(4) 0.007(3) 0.030(3) 0.025(3)
C74 0.075(3) 0.078(3) 0.083(3) -0.008(2) 0.041(3) 0.006(2)
C72 0.055(10) 0.089(12) 0.146(15) 0.008(11) 0.051(9) 0.014(8)
C73 0.121(14) 0.065(9) 0.127(14) 0.008(12) 0.081(14) 0.021(10)
C72' 0.082(13) 0.086(12) 0.122(14) 0.001(10) 0.064(12) 0.015(8)
C73' 0.129(18) 0.085(12) 0.133(17) 0.023(16) 0.098(18) 0.044(13)

loop_
_atom_type_symbol
_atom_type_description
_atom_type_scat_dispersion_real
_atom_type_scat_dispersion_imag
_atom_type_scat_source
C C 0.0033 0.0016 'International Tables Vol C Tables 4.2.6.8 and 6.1.1.4'
H H 0.0000 0.0000 'International Tables Vol C Tables 4.2.6.8 and 6.1.1.4'
Dy Dy -0.1892 4.4098 'International Tables Vol C Tables 4.2.6.8 and 6.1.1.4'
N N 0.0061 0.0033 'International Tables Vol C Tables 4.2.6.8 and 6.1.1.4'
O O 0.0106 0.0060 'International Tables Vol C Tables 4.2.6.8 and 6.1.1.4'
Si Si 0.0817 0.0704 'International Tables Vol C Tables 4.2.6.8 and 6.1.1.4'

loop_
_geom_angle_atom_site_label_1
_geom_angle_atom_site_label_2
_geom_angle_atom_site_label_3
_geom_angle
H1A C1 H1B 109.5
H1A C1 H1C 109.5
H1B C1 H1C 109.5
C2 C1 H1A 109.5
C2 C1 H1B 109.5
C2 C1 H1C 109.5
C1 C2 H2 107.5
C1 C2 C4 112.0(5)
C3 C2 C1 109.0(5)
C3 C2 H2 107.5
C3 C2 C4 113.0(4)
C4 C2 H2 107.5
C2 C3 H3A 109.5
C2 C3 H3B 109.5
C2 C3 H3C 109.5
H3A C3 H3B 109.5
H3A C3 H3C 109.5
H3B C3 H3C 109.5
C5 C4 C2 119.9(4)
C5 C4 C9 117.8(4)
C9 C4 C2 122.2(4)
C4 C5 H5 119.5
C6 C5 C4 121.0(5)
C6 C5 H5 119.5
C5 C6 H6 119.7
C7 C6 C5 120.7(4)
C7 C6 H6 119.7
C6 C7 H7 119.5
C6 C7 C8 121.0(5)
C8 C7 H7 119.5
C7 C8 C9 118.4(4)
C7 C8 C10 119.8(4)
C9 C8 C10 121.7(4)
C4 C9 N1 119.7(3)
C8 C9 C4 121.0(4)
C8 C9 N1 119.3(4)
C8 C10 H10 108.0
C11 C10 C8 113.3(4)
C11 C10 H10 108.0
C12 C10 C8 112.3(5)
C12 C10 H10 108.0
C12 C10 C11 107.1(5)
C10 C11 H11A 109.5
C10 C11 H11B 109.5
C10 C11 H11C 109.5
H11A C11 H11B 109.5
H11A C11 H11C 109.5
H11B C11 H11C 109.5
C10 C12 H12A 109.5
C10 C12 H12B 109.5
C10 C12 H12C 109.5
H12A C12 H12B 109.5
H12A C12 H12C 109.5
H12B C12 H12C 109.5
H13A C13 H13B 109.5
H13A C13 H13C 109.5
H13B C13 H13C 109.5
C14 C13 H13A 109.5
C14 C13 H13B 109.5
C14 C13 H13C 109.5
C15 C14 C13 115.1(4)
N1 C14 C13 120.2(4)
N1 C14 C15 124.6(4)
C14 C15 H15 115.1
C16 C15 C14 129.7(4)
C16 C15 H15 115.1
C15 C16 C17 114.7(3)
N2 C16 C15 123.3(3)
N2 C16 C17 122.1(3)
C16 C17 H17A 109.5
C16 C17 H17B 109.5
C16 C17 H17C 109.5
H17A C17 H17B 109.5
H17A C17 H17C 109.5
H17B C17 H17C 109.5
H18A C18 H18B 107.7
C19 C18 H18A 108.8
C19 C18 H18B 108.8
N2 C18 H18A 108.8
N2 C18 H18B 108.8
N2 C18 C19 113.8(3)
C18 C19 H19A 108.5
C18 C19 H19B 108.5
H19A C19 H19B 107.5
N3 C19 C18 115.3(3)
N3 C19 H19A 108.5
N3 C19 H19B 108.5
H20A C20 H20B 109.5
H20A C20 H20C 109.5
H20B C20 H20C 109.5
C21 C20 H20A 109.5
C21 C20 H20B 109.5
C21 C20 H20C 109.5
C22 C21 C20 129.3(4)
C22 C21 N3 107.0(4)
N3 C21 C20 123.7(4)
C21 C22 H22 125.7
C21 C22 C23 108.6(4)
C23 C22 H22 125.7
C22 C23 H23 126.2
C24 C23 C22 107.6(4)
C24 C23 H23 126.2
C23 C24 C25 130.4(4)
C23 C24 N3 107.5(4)
N3 C24 C25 122.1(4)
C24 C25 H25A 109.5
C24 C25 H25B 109.5
C24 C25 H25C 109.5
H25A C25 H25B 109.5
H25A C25 H25C 109.5
H25B C25 H25C 109.5
H26A C26 H26B 106.1
Dy1 C26 H26A 105.6
Dy1 C26 H26B 105.6
Si1 C26 H26A 105.6
Si1 C26 H26B 105.6
Si1 C26 Dy1 126.9(2)
H27A C27 H27B 109.5
H27A C27 H27C 109.5
H27B C27 H27C 109.5
Si1 C27 H27A 109.5
Si1 C27 H27B 109.5
Si1 C27 H27C 109.5
H28A C28 H28B 109.5
H28A C28 H28C 109.5
H28B C28 H28C 109.5
Si1 C28 H28A 109.5
Si1 C28 H28B 109.5
Si1 C28 H28C 109.5
H29A C29 H29B 109.5
H29A C29 H29C 109.5
H29B C29 H29C 109.5
Si1 C29 H29A 109.5
Si1 C29 H29B 109.5
Si1 C29 H29C 109.5
H30A C30 H30B 106.0
Dy1 C30 H30A 105.4
Dy1 C30 H30B 105.4
Si2 C30 H30A 105.4
Si2 C30 H30B 105.4
Si2 C30 Dy1 127.57(19)
H31A C31 H31B 109.5
H31A C31 H31C 109.5
H31B C31 H31C 109.5
Si2 C31 H31A 109.5
Si2 C31 H31B 109.5
Si2 C31 H31C 109.5
H32A C32 H32B 109.5
H32A C32 H32C 109.5
H32B C32 H32C 109.5
Si2 C32 H32A 109.5
Si2 C32 H32B 109.5
Si2 C32 H32C 109.5
H33A C33 H33B 109.5
H33A C33 H33C 109.5
H33B C33 H33C 109.5
Si2 C33 H33A 109.5
Si2 C33 H33B 109.5
Si2 C33 H33C 109.5
H38A C38 H38B 109.5
H38A C38 H38C 109.5
H38B C38 H38C 109.5
C39 C38 H38A 109.5
C39 C38 H38B 109.5
C39 C38 H38C 109.5
C38 C39 H39 106.6
C38 C39 C40 108.3(5)
C38 C39 C41 113.8(4)
C40 C39 H39 106.6
C40 C39 C41 114.4(5)
C41 C39 H39 106.6
C39 C40 H40A 109.5
C39 C40 H40B 109.5
C39 C40 H40C 109.5
H40A C40 H40B 109.5
H40A C40 H40C 109.5
H40B C40 H40C 109.5
C42 C41 C39 121.2(4)
C42 C41 C46 117.8(5)
C46 C41 C39 121.0(4)
C41 C42 H42 118.9
C43 C42 C41 122.3(5)
C43 C42 H42 118.9
C42 C43 H43 120.2
C42 C43 C44 119.7(5)
C44 C43 H43 120.2
C43 C44 H44 119.4
C43 C44 C45 121.2(5)
C45 C44 H44 119.4
C44 C45 C46 118.9(4)
C44 C45 C47 118.9(4)
C46 C45 C47 122.2(4)
C41 C46 N4 119.6(4)
C45 C46 C41 120.1(4)
C45 C46 N4 120.2(3)
C45 C47 H47 108.0
C45 C47 C48 111.7(4)
C45 C47 C49 112.1(4)
C48 C47 H47 108.0
C48 C47 C49 108.9(4)
C49 C47 H47 108.0
C47 C48 H48A 109.5
C47 C48 H48B 109.5
C47 C48 H48C 109.5
H48A C48 H48B 109.5
H48A C48 H48C 109.5
H48B C48 H48C 109.5
C47 C49 H49A 109.5
C47 C49 H49B 109.5
C47 C49 H49C 109.5
H49A C49 H49B 109.5
H49A C49 H49C 109.5
H49B C49 H49C 109.5
H50A C50 H50B 109.5
H50A C50 H50C 109.5
H50B C50 H50C 109.5
C51 C50 H50A 109.5
C51 C50 H50B 109.5
C51 C50 H50C 109.5
C52 C51 C50 116.0(4)
N4 C51 C50 120.2(4)
N4 C51 C52 123.8(4)
C51 C52 H52 114.5
C51 C52 C53 131.0(4)
C53 C52 H52 114.5
C52 C53 C54 115.0(4)
N5 C53 C52 123.0(4)
N5 C53 C54 122.1(4)
C53 C54 H54A 109.5
C53 C54 H54B 109.5
C53 C54 H54C 109.5
H54A C54 H54B 109.5
H54A C54 H54C 109.5
H54B C54 H54C 109.5
H55A C55 H55B 107.5
C56 C55 H55A 108.5
C56 C55 H55B 108.5
N5 C55 H55A 108.5
N5 C55 H55B 108.5
N5 C55 C56 114.9(3)
C55 C56 H56A 108.5
C55 C56 H56B 108.5
H56A C56 H56B 107.5
N6 C56 C55 115.2(4)
N6 C56 H56A 108.5
N6 C56 H56B 108.5
H57A C57 H57B 109.5
H57A C57 H57C 109.5
H57B C57 H57C 109.5
C58 C57 H57A 109.5
C58 C57 H57B 109.5
C58 C57 H57C 109.5
C59 C58 C57 130.5(5)
C59 C58 N6 106.3(5)
N6 C58 C57 123.1(5)
C58 C59 H59 125.6
C58 C59 C60 108.9(5)
C60 C59 H59 125.6
C59 C60 H60 126.2
C61 C60 C59 107.6(5)
C61 C60 H60 126.2
C60 C61 C62 129.5(5)
C60 C61 N6 107.3(4)
N6 C61 C62 123.1(4)
C61 C62 H62A 109.5
C61 C62 H62B 109.5
C61 C62 H62C 109.5
H62A C62 H62B 109.5
H62A C62 H62C 109.5
H62B C62 H62C 109.5
H63A C63 H63B 106.4
Dy2 C63 H63A 106.3
Dy2 C63 H63B 106.3
Si3 C63 H63A 106.3
Si3 C63 H63B 106.3
Si3 C63 Dy2 124.2(2)
H64A C64 H64B 109.5
H64A C64 H64C 109.5
H64B C64 H64C 109.5
Si3 C64 H64A 109.5
Si3 C64 H64B 109.5
Si3 C64 H64C 109.5
H65A C65 H65B 109.5
H65A C65 H65C 109.5
H65B C65 H65C 109.5
Si3 C65 H65A 109.5
Si3 C65 H65B 109.5
Si3 C65 H65C 109.5
H66A C66 H66B 109.5
H66A C66 H66C 109.5
H66B C66 H66C 109.5
Si3 C66 H66A 109.5
Si3 C66 H66B 109.5
Si3 C66 H66C 109.5
H67A C67 H67B 105.6
Dy2 C67 H67A 104.3
Dy2 C67 H67B 104.2
Si4 C67 H67A 104.3
Si4 C67 H67B 104.2
Si4 C67 Dy2 132.0(10)
H68A C68 H68B 109.5
H68A C68 H68C 109.5
H68B C68 H68C 109.5
Si4 C68 H68A 109.5
Si4 C68 H68B 109.4
Si4 C68 H68C 109.4
H69A C69 H69B 109.5
H69A C69 H69C 109.5
H69B C69 H69C 109.5
Si4 C69 H69A 109.5
Si4 C69 H69B 109.5
Si4 C69 H69C 109.4
H70A C70 H70B 109.5
H70A C70 H70C 109.5
H70B C70 H70C 109.5
Si4 C70 H70A 109.5
Si4 C70 H70B 109.5
Si4 C70 H70C 109.5
H67C C67' H67D 106.1
Dy2 C67' H67C 105.5
Dy2 C67' H67D 105.5
Si4' C67' H67C 105.5
Si4' C67' H67D 105.6
Si4' C67' Dy2 127.1(9)
H68D C68' H68E 109.5
H68D C68' H68F 109.5
H68E C68' H68F 109.5
Si4' C68' H68D 109.5
Si4' C68' H68E 109.5
Si4' C68' H68F 109.5
H69D C69' H69E 109.5
H69D C69' H69F 109.5
H69E C69' H69F 109.5
Si4' C69' H69D 109.5
Si4' C69' H69E 109.5
Si4' C69' H69F 109.5
H70D C70' H70E 109.5
H70D C70' H70F 109.5
H70E C70' H70F 109.5
Si4' C70' H70D 109.5
Si4' C70' H70E 109.5
Si4' C70' H70F 109.4
C26 Dy1 C30 109.15(16)
C26 Dy1 O1 88.24(13)
C30 Dy1 O1 87.56(11)
N1 Dy1 C26 130.07(14)
N1 Dy1 C30 120.61(12)
N1 Dy1 O1 97.26(9)
N2 Dy1 C26 91.90(13)
N2 Dy1 C30 98.93(11)
N2 Dy1 N1 77.38(10)
N2 Dy1 O1 173.07(9)
C63 Dy2 C67' 110.1(4)
C63 Dy2 O2 86.96(11)
C67 Dy2 C63 112.5(4)
C67 Dy2 N4 125.8(4)
C67 Dy2 O2 87.4(5)
C67' Dy2 O2 87.1(4)
N4 Dy2 C63 121.67(12)
N4 Dy2 C67' 128.1(4)
N4 Dy2 O2 97.63(10)
N5 Dy2 C63 97.65(12)
N5 Dy2 C67 93.2(5)
N5 Dy2 C67' 93.6(4)
N5 Dy2 N4 77.83(10)
N5 Dy2 O2 174.75(10)
C9 N1 Dy1 112.7(2)
C14 N1 C9 118.5(3)
C14 N1 Dy1 128.7(3)
C16 N2 C18 119.5(3)
C16 N2 Dy1 128.9(2)
C18 N2 Dy1 110.0(2)
C21 N3 C19 125.0(3)
C21 N3 C24 109.3(3)
C24 N3 C19 125.6(4)
C46 N4 Dy2 112.6(2)
C51 N4 C46 118.2(3)
C51 N4 Dy2 129.1(3)
C53 N5 C55 119.6(3)
C53 N5 Dy2 128.6(3)
C55 N5 Dy2 110.2(2)
C58 N6 C56 124.8(4)
C61 N6 C56 125.3(4)
C61 N6 C58 109.9(4)
C34 O1 Dy1 128.3(3)
C37 O1 Dy1 122.1(2)
C37 O1 C34 107.9(3)
C71 O2 Dy2 129.3(3)
C71 O2 C74 108.8(3)
C74 O2 Dy2 121.0(2)
C26 Si1 C27 115.0(3)
C26 Si1 C28 111.7(2)
C26 Si1 C29 109.9(3)
C27 Si1 C28 106.0(3)
C27 Si1 C29 108.0(3)
C29 Si1 C28 105.6(3)
C30 Si2 C31 112.1(2)
C30 Si2 C32 111.2(2)
C30 Si2 C33 113.0(2)
C31 Si2 C32 108.1(3)
C31 Si2 C33 106.5(3)
C32 Si2 C33 105.5(2)
C63 Si3 C64 110.5(2)
C63 Si3 C65 111.4(2)
C63 Si3 C66 113.9(2)
C64 Si3 C66 106.5(3)
C65 Si3 C64 107.5(3)
C65 Si3 C66 106.8(3)
C67 Si4 C68 108.5(10)
C67 Si4 C69 112.8(14)
C67 Si4 C70 111.0(8)
C68 Si4 C69 108.5(9)
C70 Si4 C68 108.5(7)
C70 Si4 C69 107.4(7)
C67' Si4' C68' 111.5(12)
C67' Si4' C69' 110.8(7)
C67' Si4' C70' 114.0(11)
C69' Si4' C68' 106.3(7)
C69' Si4' C70' 107.4(6)
C70' Si4' C68' 106.4(8)
O1 C34 H34A 111.0
O1 C34 H34B 111.0
O1 C34 H34C 110.4
O1 C34 H34D 110.4
O1 C34 C35 103.7(10)
O1 C34 C35' 106.7(13)
H34A C34 H34B 109.0
H34C C34 H34D 108.6
C35 C34 H34A 111.0
C35 C34 H34B 111.0
C35' C34 H34C 110.4
C35' C34 H34D 110.4
O1 C37 H37A 110.5
O1 C37 H37B 110.5
O1 C37 H37C 110.5
O1 C37 H37D 110.5
O1 C37 C36 106.2(10)
O1 C37 C36' 106.4(9)
H37A C37 H37B 108.7
H37C C37 H37D 108.6
C36 C37 H37A 110.5
C36 C37 H37B 110.5
C36' C37 H37C 110.5
C36' C37 H37D 110.5
C34 C35 H35A 109.8
C34 C35 H35B 109.7
H35A C35 H35B 108.2
C36 C35 C34 109.6(13)
C36 C35 H35A 109.8
C36 C35 H35B 109.8
C37 C36 H36A 111.5
C37 C36 H36B 111.5
C35 C36 C37 101.2(12)
C35 C36 H36A 111.5
C35 C36 H36B 111.5
H36A C36 H36B 109.3
C34 C35' H35C 111.9
C34 C35' H35D 111.9
C34 C35' C36' 99.6(14)
H35C C35' H35D 109.6
C36' C35' H35C 111.9
C36' C35' H35D 111.9
C37 C36' C35' 103.6(14)
C37 C36' H36C 111.0
C37 C36' H36D 111.0
C35' C36' H36C 111.0
C35' C36' H36D 111.0
H36C C36' H36D 109.0
O2 C71 H71A 110.5
O2 C71 H71B 110.5
O2 C71 H71C 110.9
O2 C71 H71D 110.9
O2 C71 C72 106.1(10)
O2 C71 C72' 104.5(10)
H71A C71 H71B 108.7
H71C C71 H71D 108.9
C72 C71 H71A 110.5
C72 C71 H71B 110.5
C72' C71 H71C 110.9
C72' C71 H71D 110.9
O2 C74 H74A 110.7
O2 C74 H74B 110.7
O2 C74 H74C 110.2
O2 C74 H74D 110.3
O2 C74 C73 105.1(15)
O2 C74 C73' 107.3(15)
H74A C74 H74B 108.8
H74C C74 H74D 108.5
C73 C74 H74A 110.7
C73 C74 H74B 110.7
C73' C74 H74C 110.2
C73' C74 H74D 110.3
C71 C72 H72A 111.7
C71 C72 H72B 111.7
C71 C72 C73 100.4(12)
H72A C72 H72B 109.5
C73 C72 H72A 111.7
C73 C72 H72B 111.7
C74 C73 C72 100.5(18)
C74 C73 H73A 111.7
C74 C73 H73B 111.7
C72 C73 H73A 111.7
C72 C73 H73B 111.7
H73A C73 H73B 109.5
C71 C72' H72C 111.3
C71 C72' H72D 111.3
H72C C72' H72D 109.2
C73' C72' C71 102.3(13)
C73' C72' H72C 111.3
C73' C72' H72D 111.3
C74 C73' C72' 102.8(15)
C74 C73' H73C 111.2
C74 C73' H73D 111.2
C72' C73' H73C 111.2
C72' C73' H73D 111.2
H73C C73' H73D 109.1

loop_
_geom_bond_atom_site_label_1
_geom_bond_atom_site_label_2
_geom_bond_distance
C1 H1A 0.9600
C1 H1B 0.9600
C1 H1C 0.9600
C1 C2 1.512(8)
C2 H2 0.9800
C2 C3 1.508(7)
C2 C4 1.516(6)
C3 H3A 0.9600
C3 H3B 0.9600
C3 H3C 0.9600
C4 C5 1.395(6)
C4 C9 1.408(6)
C5 H5 0.9300
C5 C6 1.375(7)
C6 H6 0.9300
C6 C7 1.367(7)
C7 H7 0.9300
C7 C8 1.387(6)
C8 C9 1.405(5)
C8 C10 1.532(6)
C9 N1 1.433(5)
C10 H10 0.9800
C10 C11 1.529(7)
C10 C12 1.503(6)
C11 H11A 0.9600
C11 H11B 0.9600
C11 H11C 0.9600
C12 H12A 0.9600
C12 H12B 0.9600
C12 H12C 0.9600
C13 H13A 0.9600
C13 H13B 0.9600
C13 H13C 0.9600
C13 C14 1.518(5)
C14 C15 1.398(5)
C14 N1 1.330(4)
C15 H15 0.9300
C15 C16 1.395(5)
C16 C17 1.522(5)
C16 N2 1.328(4)
C17 H17A 0.9600
C17 H17B 0.9600
C17 H17C 0.9600
C18 H18A 0.9700
C18 H18B 0.9700
C18 C19 1.523(5)
C18 N2 1.466(4)
C19 H19A 0.9700
C19 H19B 0.9700
C19 N3 1.454(5)
C20 H20A 0.9600
C20 H20B 0.9600
C20 H20C 0.9600
C20 C21 1.491(6)
C21 C22 1.358(6)
C21 N3 1.372(5)
C22 H22 0.9300
C22 C23 1.403(6)
C23 H23 0.9300
C23 C24 1.357(6)
C24 C25 1.488(6)
C24 N3 1.382(5)
C25 H25A 0.9600
C25 H25B 0.9600
C25 H25C 0.9600
C26 H26A 0.9700
C26 H26B 0.9700
C26 Dy1 2.399(4)
C26 Si1 1.818(5)
C27 H27A 0.9600
C27 H27B 0.9600
C27 H27C 0.9600
C27 Si1 1.859(6)
C28 H28A 0.9600
C28 H28B 0.9600
C28 H28C 0.9600
C28 Si1 1.883(5)
C29 H29A 0.9600
C29 H29B 0.9600
C29 H29C 0.9600
C29 Si1 1.879(6)
C30 H30A 0.9700
C30 H30B 0.9700
C30 Dy1 2.404(4)
C30 Si2 1.831(4)
C31 H31A 0.9600
C31 H31B 0.9600
C31 H31C 0.9600
C31 Si2 1.863(5)
C32 H32A 0.9600
C32 H32B 0.9600
C32 H32C 0.9600
C32 Si2 1.874(5)
C33 H33A 0.9600
C33 H33B 0.9600
C33 H33C 0.9600
C33 Si2 1.883(5)
C38 H38A 0.9600
C38 H38B 0.9600
C38 H38C 0.9600
C38 C39 1.478(7)
C39 H39 0.9800
C39 C40 1.515(7)
C39 C41 1.524(6)
C40 H40A 0.9600
C40 H40B 0.9600
C40 H40C 0.9600
C41 C42 1.386(7)
C41 C46 1.411(5)
C42 H42 0.9300
C42 C43 1.358(7)
C43 H43 0.9300
C43 C44 1.366(7)
C44 H44 0.9300
C44 C45 1.389(6)
C45 C46 1.395(6)
C45 C47 1.518(6)
C46 N4 1.442(5)
C47 H47 0.9800
C47 C48 1.524(7)
C47 C49 1.537(6)
C48 H48A 0.9600
C48 H48B 0.9600
C48 H48C 0.9600
C49 H49A 0.9600
C49 H49B 0.9600
C49 H49C 0.9600
C50 H50A 0.9600
C50 H50B 0.9600
C50 H50C 0.9600
C50 C51 1.524(5)
C51 C52 1.386(6)
C51 N4 1.337(4)
C52 H52 0.9300
C52 C53 1.395(6)
C53 C54 1.523(5)
C53 N5 1.323(4)
C54 H54A 0.9600
C54 H54B 0.9600
C54 H54C 0.9600
C55 H55A 0.9700
C55 H55B 0.9700
C55 C56 1.518(6)
C55 N5 1.471(5)
C56 H56A 0.9700
C56 H56B 0.9700
C56 N6 1.453(5)
C57 H57A 0.9600
C57 H57B 0.9600
C57 H57C 0.9600
C57 C58 1.485(7)
C58 C59 1.355(7)
C58 N6 1.378(5)
C59 H59 0.9300
C59 C60 1.401(7)
C60 H60 0.9300
C60 C61 1.355(6)
C61 C62 1.493(6)
C61 N6 1.370(5)
C62 H62A 0.9600
C62 H62B 0.9600
C62 H62C 0.9600
C63 H63A 0.9700
C63 H63B 0.9700
C63 Dy2 2.408(4)
C63 Si3 1.825(4)
C64 H64A 0.9600
C64 H64B 0.9600
C64 H64C 0.9600
C64 Si3 1.873(5)
C65 H65A 0.9600
C65 H65B 0.9600
C65 H65C 0.9600
C65 Si3 1.871(5)
C66 H66A 0.9600
C66 H66B 0.9600
C66 H66C 0.9600
C66 Si3 1.880(5)
C67 H67A 0.9700
C67 H67B 0.9700
C67 Dy2 2.365(17)
C67 Si4 1.816(12)
C68 H68A 0.9600
C68 H68B 0.9600
C68 H68C 0.9600
C68 Si4 1.854(12)
C69 H69A 0.9600
C69 H69B 0.9600
C69 H69C 0.9600
C69 Si4 1.868(12)
C70 H70A 0.9600
C70 H70B 0.9600
C70 H70C 0.9600
C70 Si4 1.845(10)
C67' H67C 0.9700
C67' H67D 0.9700
C67' Dy2 2.418(15)
C67' Si4' 1.816(10)
C68' H68D 0.9603
C68' H68E 0.9603
C68' H68F 0.9603
C68' Si4' 1.890(12)
C69' H69D 0.9600
C69' H69E 0.9600
C69' H69F 0.9600
C69' Si4' 1.844(10)
C70' H70D 0.9600
C70' H70E 0.9600
C70' H70F 0.9600
C70' Si4' 1.875(11)
Dy1 N1 2.388(3)
Dy1 N2 2.349(3)
Dy1 O1 2.463(2)
Dy2 N4 2.368(3)
Dy2 N5 2.353(3)
Dy2 O2 2.450(3)
O1 C34 1.448(5)
O1 C37 1.447(5)
O2 C71 1.450(5)
O2 C74 1.451(5)
C34 H34A 0.9700
C34 H34B 0.9700
C34 H34C 0.9700
C34 H34D 0.9700
C34 C35 1.492(12)
C34 C35' 1.496(14)
C37 H37A 0.9700
C37 H37B 0.9700
C37 H37C 0.9700
C37 H37D 0.9700
C37 C36 1.488(12)
C37 C36' 1.486(11)
C35 H35A 0.9700
C35 H35B 0.9700
C35 C36 1.42(3)
C36 H36A 0.9700
C36 H36B 0.9700
C35' H35C 0.9700
C35' H35D 0.9700
C35' C36' 1.54(3)
C36' H36C 0.9700
C36' H36D 0.9700
C71 H71A 0.9700
C71 H71B 0.9700
C71 H71C 0.9700
C71 H71D 0.9700
C71 C72 1.508(12)
C71 C72' 1.528(12)
C74 H74A 0.9700
C74 H74B 0.9700
C74 H74C 0.9700
C74 H74D 0.9700
C74 C73 1.483(12)
C74 C73' 1.499(12)
C72 H72A 0.9700
C72 H72B 0.9700
C72 C73 1.57(5)
C73 H73A 0.9700
C73 H73B 0.9700
C72' H72C 0.9700
C72' H72D 0.9700
C72' C73' 1.51(4)
C73' H73C 0.9700
C73' H73D 0.9700
